data_4064050
loop_
_publ_author_name
'Schmidt, Sarah'
'Sch\"aper, Raphaela'
'Schulz, Stephan'
'Bl\"aser, Dieter'
'W\"olper, Christoph'

_publ_section_title
;
 Insertion Reactions of Heterocumulenes into Zn&#x2212;C Bonds: Synthesis
 and Structural Characterization of Multinuclear Zinc Amidate Complexes
;
_journal_issue 5
_journal_name_full Organometallics
_journal_page_first 1073
_journal_paper_doi 10.1021/om101107e
_journal_volume 30
_journal_year 2011
_chemical_formula_moiety 'C56 H88 N4 O4 Zn2, 0.5(C12 H18)'
_chemical_formula_sum 'C62 H97 N4 O4 Zn2'
_chemical_formula_weight 1093.18
_chemical_name_systematic
; 
 ? 
;
_space_group_IT_number 2
_symmetry_cell_setting triclinic
_symmetry_space_group_name_Hall '-P 1'
_symmetry_space_group_name_H-M 'P -1'
_atom_sites_solution_hydrogens geom
_atom_sites_solution_primary direct
_atom_sites_solution_secondary difmap
_audit_creation_method SHELXL-97
_cell_angle_alpha 79.754(3)
_cell_angle_beta 86.258(3)
_cell_angle_gamma 72.867(3)
_cell_formula_units_Z 2
_cell_length_a 13.2153(7)
_cell_length_b 13.5886(8)
_cell_length_c 18.7837(11)
_cell_measurement_reflns_used 9975
_cell_measurement_temperature 193(2)
_cell_measurement_theta_max 27.44
_cell_measurement_theta_min 2.49
_cell_volume 3171.7(3)
_computing_cell_refinement 'BRUKER D8 KAPPA APEX 2 Vers. 3.0-2009'
_computing_data_collection 'BRUKER D8 KAPPA APEX 2 Vers. 3.0-2009'
_computing_data_reduction 'BRUKER D8 KAPPA APEX 2 Vers. 3.0-2009'
_computing_molecular_graphics 'BRUKER AXS SHELXTL (c) 2008 / Vers. 2008/4'
_computing_publication_material 'BRUKER AXS SHELXTL (c) 2008 / Vers. 2008/4'
_computing_structure_refinement 'BRUKER AXS SHELXTL (c) 2008 / Vers. 2008/4'
_computing_structure_solution 'BRUKER D8 KAPPA APEX 2 Vers. 3.0-2009'
_diffrn_ambient_temperature 193(2)
_diffrn_detector_area_resol_mean 512
_diffrn_measured_fraction_theta_full 0.980
_diffrn_measured_fraction_theta_max 0.980
_diffrn_measurement_device_type
; 
 Bruker D8 KAPPA series II with APEX II area detector system
;
_diffrn_measurement_method
;
 Data collection strategy APEX 2/COSMO
;
_diffrn_radiation_monochromator 'Triumph graphite'
_diffrn_radiation_source 'fine-focus sealed tube'
_diffrn_radiation_type MoK\a
_diffrn_radiation_wavelength 0.71073
_diffrn_reflns_av_R_equivalents 0.0175
_diffrn_reflns_av_sigmaI/netI 0.0279
_diffrn_reflns_limit_h_max 17
_diffrn_reflns_limit_h_min -16
_diffrn_reflns_limit_k_max 17
_diffrn_reflns_limit_k_min -14
_diffrn_reflns_limit_l_max 22
_diffrn_reflns_limit_l_min -24
_diffrn_reflns_number 29180
_diffrn_reflns_theta_full 27.47
_diffrn_reflns_theta_max 27.47
_diffrn_reflns_theta_min 1.59
_exptl_absorpt_coefficient_mu 0.801
_exptl_absorpt_correction_T_max 0.75
_exptl_absorpt_correction_T_min 0.69
_exptl_absorpt_correction_type multi-scan
_exptl_absorpt_process_details
; 
 BRUKER AXS SMART APEX 2 Vers. 3.0-2009
 R.H. Blessing, Acta Cryst. (1995) A51 33-38 
;
_exptl_crystal_colour colourless
_exptl_crystal_density_diffrn 1.145
_exptl_crystal_density_method 'not measured'
_exptl_crystal_description block
_exptl_crystal_F_000 1178
_exptl_crystal_size_max 0.28
_exptl_crystal_size_mid 0.24
_exptl_crystal_size_min 0.17
_refine_diff_density_max 0.632
_refine_diff_density_min -0.498
_refine_diff_density_rms 0.055
_refine_ls_extinction_method none
_refine_ls_goodness_of_fit_ref 1.016
_refine_ls_hydrogen_treatment constr
_refine_ls_matrix_type full
_refine_ls_number_parameters 631
_refine_ls_number_reflns 14253
_refine_ls_number_restraints 0
_refine_ls_restrained_S_all 1.016
_refine_ls_R_factor_all 0.0522
_refine_ls_R_factor_gt 0.0375
_refine_ls_shift/su_max 0.002
_refine_ls_shift/su_mean 0.000
_refine_ls_structure_factor_coef Fsqd
_refine_ls_weighting_details 'calc w=1/[\s^2^(Fo^2^)+(0.0544P)^2^+1.6371P] where P=(Fo^2^+2Fc^2^)/3'
_refine_ls_weighting_scheme calc
_refine_ls_wR_factor_gt 0.0978
_refine_ls_wR_factor_ref 0.1068
_reflns_number_gt 11329
_reflns_number_total 14253
_reflns_threshold_expression >2sigma(I)
_cod_data_source_file om101107e_si_001.cif
_cod_data_source_block rs_234b
_cod_original_sg_symbol_H-M P-1
_cod_database_code 4064050

loop_
_symmetry_equiv_pos_as_xyz
'x, y, z'
'-x, -y, -z'

loop_
_atom_site_label
_atom_site_type_symbol
_atom_site_fract_x
_atom_site_fract_y
_atom_site_fract_z
_atom_site_U_iso_or_equiv
_atom_site_adp_type
_atom_site_occupancy
_atom_site_symmetry_multiplicity
_atom_site_calc_flag
_atom_site_refinement_flags
Zn1 Zn 0.597098(16) 0.542995(17) 0.767964(12) 0.02808(7) Uani 1 1 d .
Zn2 Zn 0.717921(17) 0.746438(16) 0.732604(11) 0.02693(7) Uani 1 1 d .
N1 N 0.74295(12) 0.46717(12) 0.79749(9) 0.0300(3) Uani 1 1 d .
N2 N 0.63751(13) 0.77414(13) 0.82235(8) 0.0294(3) Uani 1 1 d .
N3 N 0.51535(13) 0.50100(13) 0.70010(9) 0.0313(4) Uani 1 1 d .
N4 N 0.70358(13) 0.85473(13) 0.64433(9) 0.0307(3) Uani 1 1 d .
O1 O 0.76876(10) 0.60053(10) 0.71978(7) 0.0287(3) Uani 1 1 d .
O2 O 0.54264(10) 0.69091(11) 0.77605(7) 0.0316(3) Uani 1 1 d .
O3 O 0.47219(11) 0.47742(11) 0.81529(7) 0.0346(3) Uani 1 1 d .
O4 O 0.85233(11) 0.80487(11) 0.70401(8) 0.0345(3) Uani 1 1 d .
C1 C 0.80824(14) 0.51373(14) 0.76280(10) 0.0278(4) Uani 1 1 d .
C2 C 0.55371(15) 0.74213(15) 0.82560(10) 0.0295(4) Uani 1 1 d .
C3 C 0.45005(15) 0.47451(15) 0.75038(11) 0.0302(4) Uani 1 1 d .
C4 C 0.79992(15) 0.86088(14) 0.64878(10) 0.0297(4) Uani 1 1 d .
C10 C 0.93005(15) 0.47233(16) 0.76491(12) 0.0368(5) Uani 1 1 d .
C11 C 0.97118(19) 0.3801(2) 0.72571(15) 0.0512(6) Uani 1 1 d .
C12 C 1.0405(2) 0.3043(2) 0.76792(19) 0.0661(8) Uani 1 1 d .
C13 C 1.04527(19) 0.3349(2) 0.83775(17) 0.0608(8) Uani 1 1 d .
C14 C 0.97812(17) 0.4302(2) 0.83902(14) 0.0476(6) Uani 1 1 d .
C15 C 0.97899(18) 0.5594(2) 0.72850(18) 0.0628(8) Uani 1 1 d .
H15A H 1.0564 0.5320 0.7288 0.094 Uiso 1 1 d R
H15B H 0.9569 0.6181 0.7552 0.094 Uiso 1 1 d R
H15C H 0.9548 0.5832 0.6785 0.094 Uiso 1 1 d R
C16 C 0.9395(3) 0.3858(3) 0.64954(18) 0.0854(11) Uani 1 1 d .
H16A H 0.9715 0.3179 0.6342 0.128 Uiso 1 1 d R
H16B H 0.9641 0.4395 0.6174 0.128 Uiso 1 1 d R
H16C H 0.8622 0.4034 0.6472 0.128 Uiso 1 1 d R
C17 C 1.1083(4) 0.2021(3) 0.7473(3) 0.138(2) Uani 1 1 d .
H17A H 1.0735 0.1840 0.7091 0.207 Uiso 1 1 d R
H17B H 1.1175 0.1468 0.7898 0.207 Uiso 1 1 d R
H17C H 1.1776 0.2093 0.7298 0.207 Uiso 1 1 d R
C18 C 1.1146(3) 0.2655(3) 0.8989(2) 0.1030(15) Uani 1 1 d .
H18A H 1.1006 0.2997 0.9417 0.155 Uiso 1 1 d R
H18B H 1.1892 0.2540 0.8844 0.155 Uiso 1 1 d R
H18C H 1.0990 0.1982 0.9103 0.155 Uiso 1 1 d R
C19 C 0.9552(3) 0.4930(3) 0.8979(2) 0.0855(11) Uani 1 1 d .
H19A H 0.9990 0.4542 0.9397 0.128 Uiso 1 1 d R
H19B H 0.8802 0.5068 0.9119 0.128 Uiso 1 1 d R
H19C H 0.9714 0.5593 0.8814 0.128 Uiso 1 1 d R
C20 C 0.46321(16) 0.76395(17) 0.88202(11) 0.0360(5) Uani 1 1 d .
C21 C 0.49812(17) 0.72996(16) 0.96000(11) 0.0366(5) Uani 1 1 d .
C22 C 0.45680(17) 0.80980(17) 0.99621(11) 0.0365(5) Uani 1 1 d .
C23 C 0.40101(17) 0.90297(17) 0.94569(12) 0.0393(5) Uani 1 1 d .
C24 C 0.40713(16) 0.87959(18) 0.87863(12) 0.0400(5) Uani 1 1 d .
C25 C 0.3801(2) 0.7086(2) 0.87035(16) 0.0619(8) Uani 1 1 d .
H25A H 0.3226 0.7232 0.9061 0.093 Uiso 1 1 d R
H25B H 0.4136 0.6331 0.8758 0.093 Uiso 1 1 d R
H25C H 0.3513 0.7346 0.8216 0.093 Uiso 1 1 d R
C26 C 0.5623(2) 0.62089(18) 0.98737(14) 0.0566(7) Uani 1 1 d .
H26A H 0.6361 0.6113 0.9713 0.085 Uiso 1 1 d R
H26B H 0.5340 0.5717 0.9686 0.085 Uiso 1 1 d R
H26C H 0.5589 0.6080 1.0404 0.085 Uiso 1 1 d R
C27 C 0.4658(2) 0.8084(2) 1.07557(13) 0.0516(6) Uani 1 1 d .
H27A H 0.4993 0.7368 1.0994 0.077 Uiso 1 1 d R
H27B H 0.3950 0.8341 1.0965 0.077 Uiso 1 1 d R
H27C H 0.5090 0.8534 1.0826 0.077 Uiso 1 1 d R
C28 C 0.3474(2) 1.0060(2) 0.96883(16) 0.0614(7) Uani 1 1 d .
H28A H 0.3230 1.0593 0.9261 0.092 Uiso 1 1 d R
H28B H 0.3976 1.0262 0.9953 0.092 Uiso 1 1 d R
H28C H 0.2866 1.0000 1.0003 0.092 Uiso 1 1 d R
C29 C 0.3614(2) 0.9481(2) 0.81004(15) 0.0642(8) Uani 1 1 d .
H29A H 0.2973 0.9323 0.7984 0.096 Uiso 1 1 d R
H29B H 0.4135 0.9356 0.7706 0.096 Uiso 1 1 d R
H29C H 0.3437 1.0215 0.8161 0.096 Uiso 1 1 d R
C30 C 0.34914(16) 0.44616(17) 0.73812(12) 0.0355(4) Uani 1 1 d .
C31 C 0.36850(19) 0.35207(19) 0.70086(14) 0.0461(5) Uani 1 1 d .
C32 C 0.3065(2) 0.3790(2) 0.64241(14) 0.0527(6) Uani 1 1 d .
C33 C 0.24898(18) 0.4906(2) 0.63362(13) 0.0497(6) Uani 1 1 d .
C34 C 0.27406(16) 0.53208(19) 0.68721(12) 0.0405(5) Uani 1 1 d .
C35 C 0.29117(18) 0.4268(2) 0.81055(13) 0.0468(6) Uani 1 1 d .
H35A H 0.2257 0.4110 0.8020 0.070 Uiso 1 1 d R
H35B H 0.2741 0.4894 0.8333 0.070 Uiso 1 1 d R
H35C H 0.3368 0.3677 0.8426 0.070 Uiso 1 1 d R
C36 C 0.4393(3) 0.2473(2) 0.73290(18) 0.0673(8) Uani 1 1 d .
H36A H 0.4079 0.2212 0.7783 0.101 Uiso 1 1 d R
H36B H 0.5088 0.2542 0.7424 0.101 Uiso 1 1 d R
H36C H 0.4477 0.1982 0.6990 0.101 Uiso 1 1 d R
C37 C 0.2954(3) 0.3092(3) 0.59155(19) 0.0866(11) Uani 1 1 d .
H37A H 0.3474 0.2406 0.6037 0.130 Uiso 1 1 d R
H37B H 0.3082 0.3403 0.5418 0.130 Uiso 1 1 d R
H37C H 0.2239 0.3012 0.5958 0.130 Uiso 1 1 d R
C38 C 0.1743(2) 0.5460(3) 0.57226(15) 0.0742(10) Uani 1 1 d .
H38A H 0.1377 0.6172 0.5803 0.111 Uiso 1 1 d R
H38B H 0.1222 0.5082 0.5699 0.111 Uiso 1 1 d R
H38C H 0.2145 0.5487 0.5266 0.111 Uiso 1 1 d R
C39 C 0.2365(2) 0.6409(2) 0.70216(16) 0.0558(7) Uani 1 1 d .
H39A H 0.1838 0.6836 0.6662 0.084 Uiso 1 1 d R
H39B H 0.2965 0.6699 0.6995 0.084 Uiso 1 1 d R
H39C H 0.2043 0.6408 0.7507 0.084 Uiso 1 1 d R
C40 C 0.85644(17) 0.92455(16) 0.59275(11) 0.0353(4) Uani 1 1 d .
C41 C 0.8048(2) 1.04075(18) 0.58494(14) 0.0495(6) Uani 1 1 d .
C42 C 0.7799(2) 1.0792(2) 0.51608(15) 0.0571(7) Uani 1 1 d .
C43 C 0.80739(19) 0.9946(2) 0.47364(13) 0.0517(6) Uani 1 1 d .
C44 C 0.85010(18) 0.9047(2) 0.51671(12) 0.0435(5) Uani 1 1 d .
C45 C 0.9734(2) 0.8986(2) 0.61286(15) 0.0609(7) Uani 1 1 d .
H45A H 1.0081 0.8242 0.6129 0.091 Uiso 1 1 d R
H45B H 0.9781 0.9150 0.6611 0.091 Uiso 1 1 d R
H45C H 1.0086 0.9402 0.5773 0.091 Uiso 1 1 d R
C46 C 0.7941(3) 1.0978(2) 0.64794(19) 0.0867(12) Uani 1 1 d .
H46A H 0.7685 1.1732 0.6309 0.130 Uiso 1 1 d R
H46B H 0.8634 1.0808 0.6703 0.130 Uiso 1 1 d R
H46C H 0.7438 1.0766 0.6836 0.130 Uiso 1 1 d R
C47 C 0.7287(3) 1.1911(3) 0.4836(2) 0.1021(14) Uani 1 1 d .
H47A H 0.6540 1.2011 0.4742 0.153 Uiso 1 1 d R
H47B H 0.7651 1.2087 0.4381 0.153 Uiso 1 1 d R
H47C H 0.7340 1.2366 0.5174 0.153 Uiso 1 1 d R
C48 C 0.7859(3) 1.0119(3) 0.39373(15) 0.0859(12) Uani 1 1 d .
H48A H 0.8097 0.9451 0.3760 0.129 Uiso 1 1 d R
H48B H 0.8242 1.0595 0.3677 0.129 Uiso 1 1 d R
H48C H 0.7097 1.0427 0.3857 0.129 Uiso 1 1 d R
C49 C 0.8910(3) 0.7971(3) 0.49915(18) 0.0758(9) Uani 1 1 d .
H49A H 0.8739 0.7980 0.4490 0.114 Uiso 1 1 d R
H49B H 0.8582 0.7502 0.5318 0.114 Uiso 1 1 d R
H49C H 0.9680 0.7724 0.5050 0.114 Uiso 1 1 d R
C50 C 0.77303(17) 0.36130(16) 0.84063(12) 0.0378(5) Uani 1 1 d .
H50 H 0.8511 0.3379 0.8489 0.045 Uiso 1 1 d R
C51 C 0.7145(2) 0.3644(2) 0.91316(13) 0.0491(6) Uani 1 1 d .
H51A H 0.7347 0.4121 0.9390 0.074 Uiso 1 1 d R
H51B H 0.7332 0.2941 0.9421 0.074 Uiso 1 1 d R
H51C H 0.6379 0.3887 0.9051 0.074 Uiso 1 1 d R
C52 C 0.7443(2) 0.28720(19) 0.79833(15) 0.0541(6) Uani 1 1 d .
H52A H 0.6678 0.3099 0.7902 0.081 Uiso 1 1 d R
H52B H 0.7647 0.2162 0.8259 0.081 Uiso 1 1 d R
H52C H 0.7820 0.2881 0.7516 0.081 Uiso 1 1 d R
C53 C 0.66065(17) 0.83805(16) 0.87140(11) 0.0339(4) Uani 1 1 d .
H53 H 0.6035 0.8498 0.9092 0.041 Uiso 1 1 d R
C54 C 0.7652(2) 0.7798(2) 0.90749(15) 0.0568(7) Uani 1 1 d .
H54A H 0.7607 0.7129 0.9353 0.085 Uiso 1 1 d R
H54B H 0.7818 0.8217 0.9400 0.085 Uiso 1 1 d R
H54C H 0.8210 0.7670 0.8704 0.085 Uiso 1 1 d R
C55 C 0.6648(2) 0.94197(19) 0.82829(14) 0.0527(6) Uani 1 1 d .
H55A H 0.7175 0.9303 0.7891 0.079 Uiso 1 1 d R
H55B H 0.6845 0.9830 0.8601 0.079 Uiso 1 1 d R
H55C H 0.5951 0.9800 0.8077 0.079 Uiso 1 1 d R
C56 C 0.51469(17) 0.49850(19) 0.62268(11) 0.0397(5) Uani 1 1 d .
H56 H 0.4441 0.4947 0.6093 0.048 Uiso 1 1 d R
C57 C 0.5333(3) 0.5980(3) 0.58226(15) 0.0698(8) Uani 1 1 d .
H57A H 0.4771 0.6582 0.5944 0.105 Uiso 1 1 d R
H57B H 0.5334 0.5980 0.5301 0.105 Uiso 1 1 d R
H57C H 0.6020 0.6024 0.5960 0.105 Uiso 1 1 d R
C58 C 0.6003(3) 0.4057(3) 0.60381(17) 0.0752(9) Uani 1 1 d .
H58A H 0.6693 0.4088 0.6177 0.113 Uiso 1 1 d R
H58B H 0.6001 0.4063 0.5516 0.113 Uiso 1 1 d R
H58C H 0.5868 0.3415 0.6297 0.113 Uiso 1 1 d R
C59 C 0.62184(16) 0.91780(17) 0.59286(11) 0.0363(5) Uani 1 1 d .
H59 H 0.6556 0.9470 0.5481 0.044 Uiso 1 1 d R
C60 C 0.5473(2) 1.0059(3) 0.62672(17) 0.0789(10) Uani 1 1 d .
H60A H 0.5140 0.9770 0.6704 0.118 Uiso 1 1 d R
H60B H 0.4924 1.0478 0.5920 0.118 Uiso 1 1 d R
H60C H 0.5876 1.0502 0.6395 0.118 Uiso 1 1 d R
C61 C 0.5606(3) 0.8489(3) 0.57344(18) 0.0727(9) Uani 1 1 d .
H61A H 0.6054 0.7984 0.5449 0.109 Uiso 1 1 d R
H61B H 0.4987 0.8924 0.5452 0.109 Uiso 1 1 d R
H61C H 0.5372 0.8117 0.6180 0.109 Uiso 1 1 d R
C71 C 0.9749(4) 0.0558(4) 1.0612(3) 0.0687(17) Uiso 0.50 1 d PG
C72 C 0.9432(4) 0.0341(5) 0.9981(3) 0.096(2) Uiso 0.50 1 d PG
C73 C 1.0113(5) -0.0414(5) 0.9625(3) 0.091(2) Uiso 0.50 1 d PG
C74 C 1.1113(4) -0.0952(4) 0.9900(3) 0.102(3) Uiso 0.50 1 d PG
C75 C 1.1430(3) -0.0736(4) 1.0532(3) 0.114(3) Uiso 0.50 1 d PG
C76 C 1.0748(4) 0.0019(4) 1.0888(2) 0.097(2) Uiso 0.50 1 d PG
H72 H 0.8739 0.0714 0.9790 0.116 Uiso 0.50 1 d PR
H74 H 1.1586 -0.1477 0.9653 0.116 Uiso 0.50 1 d PR
H75 H 1.2122 -0.1109 1.0723 0.116 Uiso 0.50 1 d PR
H76 H 1.0967 0.0170 1.1327 0.116 Uiso 0.50 1 d PR
C77 C 0.9048(6) 0.1381(6) 1.0941(4) 0.0808(19) Uiso 0.50 1 d P
H77 H 0.8324 0.1422 1.0863 0.097 Uiso 0.50 1 d PR
C78 C 0.9209(7) 0.2492(7) 1.0723(5) 0.103(3) Uiso 0.50 1 d P
H78A H 0.9118 0.2715 1.0210 0.154 Uiso 0.50 1 d PR
H78B H 0.8694 0.2975 1.0977 0.154 Uiso 0.50 1 d PR
H78C H 0.9910 0.2470 1.0850 0.154 Uiso 0.50 1 d PR
C79 C 0.9248(9) 0.1192(9) 1.1818(6) 0.135(4) Uiso 0.50 1 d P
H79A H 0.9180 0.0523 1.2045 0.202 Uiso 0.50 1 d PR
H79B H 0.9947 0.1228 1.1896 0.202 Uiso 0.50 1 d PR
H79C H 0.8732 0.1733 1.2023 0.202 Uiso 0.50 1 d PR
C80 C 0.9769(11) -0.0679(10) 0.8921(7) 0.144(4) Uiso 0.50 1 d P
H80 H 0.9028 -0.0612 0.9001 0.173 Uiso 0.50 1 d PR
C81 C 1.0345(9) -0.1778(9) 0.8781(7) 0.138(4) Uiso 0.50 1 d P
H81A H 1.0294 -0.2283 0.9201 0.207 Uiso 0.50 1 d PR
H81B H 0.9995 -0.1892 0.8383 0.207 Uiso 0.50 1 d PR
H81C H 1.1078 -0.1852 0.8657 0.207 Uiso 0.50 1 d PR
C82 C 0.9890(10) 0.0092(10) 0.8325(7) 0.161(5) Uiso 0.50 1 d P
H82A H 0.9562 0.0793 0.8412 0.242 Uiso 0.50 1 d PR
H82B H 1.0627 0.0003 0.8205 0.242 Uiso 0.50 1 d PR
H82C H 0.9544 -0.0037 0.7931 0.242 Uiso 0.50 1 d PR

loop_
_atom_site_aniso_label
_atom_site_aniso_U_11
_atom_site_aniso_U_22
_atom_site_aniso_U_33
_atom_site_aniso_U_23
_atom_site_aniso_U_13
_atom_site_aniso_U_12
Zn1 0.02346(11) 0.03277(12) 0.03045(12) -0.00862(9) -0.00032(8) -0.00987(9)
Zn2 0.02842(12) 0.02660(12) 0.02464(11) -0.00268(8) 0.00254(8) -0.00772(9)
N1 0.0230(8) 0.0300(8) 0.0363(9) -0.0029(7) -0.0001(6) -0.0080(6)
N2 0.0312(8) 0.0327(8) 0.0265(8) -0.0098(7) 0.0037(6) -0.0107(7)
N3 0.0288(8) 0.0393(9) 0.0309(8) -0.0107(7) 0.0001(7) -0.0147(7)
N4 0.0296(8) 0.0311(8) 0.0286(8) 0.0013(7) 0.0012(6) -0.0085(7)
O1 0.0271(7) 0.0265(6) 0.0303(7) -0.0039(5) 0.0003(5) -0.0047(5)
O2 0.0305(7) 0.0348(7) 0.0312(7) -0.0134(6) -0.0009(5) -0.0074(6)
O3 0.0317(7) 0.0419(8) 0.0336(7) -0.0071(6) 0.0006(6) -0.0158(6)
O4 0.0327(7) 0.0329(7) 0.0369(8) 0.0013(6) -0.0033(6) -0.0114(6)
C1 0.0234(9) 0.0279(9) 0.0321(10) -0.0074(8) 0.0000(7) -0.0058(7)
C2 0.0281(9) 0.0321(10) 0.0288(9) -0.0087(8) 0.0027(7) -0.0080(8)
C3 0.0261(9) 0.0285(9) 0.0373(10) -0.0081(8) -0.0016(8) -0.0080(7)
C4 0.0332(10) 0.0234(9) 0.0312(10) -0.0036(7) 0.0026(8) -0.0074(8)
C10 0.0219(9) 0.0313(10) 0.0521(13) 0.0009(9) 0.0022(8) -0.0052(8)
C11 0.0367(12) 0.0494(14) 0.0613(16) -0.0137(12) 0.0173(11) -0.0041(10)
C12 0.0472(15) 0.0392(14) 0.095(2) -0.0041(14) 0.0175(15) 0.0047(11)
C13 0.0307(12) 0.0517(15) 0.084(2) 0.0245(14) -0.0057(12) -0.0070(11)
C14 0.0283(11) 0.0536(14) 0.0604(15) 0.0000(12) -0.0090(10) -0.0150(10)
C15 0.0246(11) 0.0483(14) 0.104(2) 0.0189(14) 0.0004(12) -0.0120(10)
C16 0.079(2) 0.110(3) 0.065(2) -0.039(2) 0.0274(17) -0.017(2)
C17 0.112(4) 0.065(2) 0.191(5) -0.024(3) 0.028(3) 0.039(2)
C18 0.0503(18) 0.104(3) 0.121(3) 0.057(2) -0.0267(19) -0.0091(18)
C19 0.073(2) 0.111(3) 0.084(2) -0.032(2) -0.0238(18) -0.031(2)
C20 0.0318(10) 0.0432(12) 0.0381(11) -0.0177(9) 0.0110(8) -0.0148(9)
C21 0.0389(11) 0.0350(11) 0.0377(11) -0.0070(9) 0.0141(9) -0.0163(9)
C22 0.0395(11) 0.0379(11) 0.0345(11) -0.0100(9) 0.0115(9) -0.0148(9)
C23 0.0359(11) 0.0390(12) 0.0420(12) -0.0138(9) 0.0089(9) -0.0070(9)
C24 0.0288(10) 0.0464(12) 0.0415(12) -0.0113(10) 0.0048(9) -0.0049(9)
C25 0.0442(14) 0.091(2) 0.0730(18) -0.0481(17) 0.0270(13) -0.0393(14)
C26 0.0688(18) 0.0349(12) 0.0579(16) -0.0020(11) 0.0217(13) -0.0106(12)
C27 0.0651(16) 0.0561(15) 0.0371(12) -0.0133(11) 0.0105(11) -0.0219(13)
C28 0.0659(18) 0.0469(15) 0.0638(17) -0.0217(13) 0.0123(14) -0.0002(13)
C29 0.0499(15) 0.077(2) 0.0498(15) -0.0059(14) -0.0054(12) 0.0041(14)
C30 0.0298(10) 0.0386(11) 0.0417(11) -0.0048(9) -0.0021(8) -0.0164(9)
C31 0.0443(13) 0.0451(13) 0.0591(15) -0.0133(11) 0.0001(11) -0.0260(11)
C32 0.0517(14) 0.0730(18) 0.0520(14) -0.0197(13) 0.0020(11) -0.0416(14)
C33 0.0357(12) 0.0758(18) 0.0442(13) -0.0015(12) -0.0024(10) -0.0309(12)
C34 0.0264(10) 0.0510(13) 0.0444(12) -0.0003(10) -0.0014(9) -0.0159(9)
C35 0.0349(11) 0.0583(15) 0.0500(13) 0.0014(11) -0.0004(10) -0.0240(11)
C36 0.075(2) 0.0422(14) 0.090(2) -0.0160(14) -0.0063(17) -0.0209(14)
C37 0.102(3) 0.117(3) 0.076(2) -0.042(2) 0.0043(19) -0.071(2)
C38 0.0523(16) 0.126(3) 0.0484(15) 0.0056(17) -0.0141(13) -0.0400(18)
C39 0.0435(14) 0.0493(15) 0.0662(17) 0.0028(12) -0.0041(12) -0.0072(11)
C40 0.0370(11) 0.0352(11) 0.0355(11) -0.0021(9) 0.0039(8) -0.0161(9)
C41 0.0659(16) 0.0346(12) 0.0502(14) -0.0030(10) 0.0143(12) -0.0234(11)
C42 0.0566(16) 0.0471(14) 0.0601(16) 0.0125(12) 0.0112(13) -0.0183(12)
C43 0.0427(13) 0.0780(18) 0.0369(12) 0.0033(12) 0.0071(10) -0.0307(13)
C44 0.0399(12) 0.0581(14) 0.0391(12) -0.0125(11) 0.0128(9) -0.0245(11)
C45 0.0435(14) 0.081(2) 0.0609(16) 0.0109(14) -0.0022(12) -0.0353(14)
C46 0.147(4) 0.0492(17) 0.076(2) -0.0245(16) 0.026(2) -0.045(2)
C47 0.117(3) 0.058(2) 0.102(3) 0.0331(19) 0.014(2) -0.011(2)
C48 0.073(2) 0.151(4) 0.0418(15) 0.0065(18) 0.0002(14) -0.058(2)
C49 0.089(2) 0.078(2) 0.072(2) -0.0396(18) 0.0292(18) -0.0338(18)
C50 0.0312(10) 0.0333(11) 0.0461(12) 0.0016(9) -0.0003(9) -0.0100(8)
C51 0.0542(14) 0.0492(14) 0.0394(12) 0.0043(10) 0.0020(11) -0.0155(11)
C52 0.0691(17) 0.0383(13) 0.0597(16) -0.0085(11) 0.0090(13) -0.0248(12)
C53 0.0376(11) 0.0392(11) 0.0309(10) -0.0130(8) 0.0045(8) -0.0169(9)
C54 0.0588(16) 0.0568(16) 0.0596(16) -0.0176(13) -0.0190(13) -0.0153(13)
C55 0.0795(19) 0.0390(13) 0.0471(14) -0.0143(11) 0.0010(12) -0.0245(12)
C56 0.0359(11) 0.0586(14) 0.0333(11) -0.0147(10) -0.0004(9) -0.0227(10)
C57 0.090(2) 0.084(2) 0.0410(14) 0.0033(14) -0.0028(14) -0.0403(18)
C58 0.078(2) 0.091(2) 0.0562(17) -0.0395(17) 0.0085(15) -0.0094(18)
C59 0.0335(11) 0.0412(11) 0.0299(10) 0.0051(9) -0.0010(8) -0.0104(9)
C60 0.0598(18) 0.084(2) 0.0633(19) -0.0050(16) -0.0061(15) 0.0218(16)
C61 0.071(2) 0.084(2) 0.0678(19) 0.0064(16) -0.0298(15) -0.0337(17)

loop_
_atom_type_symbol
_atom_type_description
_atom_type_scat_dispersion_real
_atom_type_scat_dispersion_imag
_atom_type_scat_source
C C 0.0033 0.0016 'International Tables Vol C Tables 4.2.6.8 and 6.1.1.4'
H H 0.0000 0.0000 'International Tables Vol C Tables 4.2.6.8 and 6.1.1.4'
N N 0.0061 0.0033 'International Tables Vol C Tables 4.2.6.8 and 6.1.1.4'
O O 0.0106 0.0060 'International Tables Vol C Tables 4.2.6.8 and 6.1.1.4'
Zn Zn 0.2839 1.4301 'International Tables Vol C Tables 4.2.6.8 and 6.1.1.4'

loop_
_geom_angle_atom_site_label_1
_geom_angle_atom_site_label_2
_geom_angle_atom_site_label_3
_geom_angle
O2 Zn1 N1 118.84(6)
O2 Zn1 N3 112.86(6)
N1 Zn1 N3 124.84(7)
O2 Zn1 O3 103.93(6)
N1 Zn1 O3 117.64(6)
N3 Zn1 O3 63.64(6)
O2 Zn1 C3 109.79(6)
N1 Zn1 C3 129.37(7)
N3 Zn1 C3 32.27(7)
O3 Zn1 C3 31.47(6)
O1 Zn2 N2 116.16(6)
O1 Zn2 N4 117.49(6)
N2 Zn2 N4 122.40(7)
O1 Zn2 O4 104.18(5)
N2 Zn2 O4 119.92(6)
N4 Zn2 O4 63.83(6)
O1 Zn2 C4 113.47(6)
N2 Zn2 C4 128.59(7)
N4 Zn2 C4 32.33(7)
O4 Zn2 C4 31.53(6)
C1 N1 C50 125.24(16)
C1 N1 Zn1 110.26(13)
C50 N1 Zn1 123.25(12)
C2 N2 C53 125.44(16)
C2 N2 Zn2 110.09(13)
C53 N2 Zn2 123.69(12)
C3 N3 C56 127.81(17)
C3 N3 Zn1 94.06(12)
C56 N3 Zn1 138.10(13)
C4 N4 C59 128.02(17)
C4 N4 Zn2 93.28(12)
C59 N4 Zn2 138.49(13)
C1 O1 Zn2 133.94(12)
C2 O2 Zn1 131.62(13)
C3 O3 Zn1 86.53(11)
C4 O4 Zn2 86.93(11)
O1 C1 N1 117.61(16)
O1 C1 C10 116.44(16)
N1 C1 C10 125.87(17)
O2 C2 N2 117.80(17)
O2 C2 C20 116.86(17)
N2 C2 C20 125.29(17)
O3 C3 N3 115.40(17)
O3 C3 C30 118.23(17)
N3 C3 C30 126.30(18)
O3 C3 Zn1 62.00(10)
N3 C3 Zn1 53.66(10)
C30 C3 Zn1 172.69(14)
O4 C4 N4 115.85(17)
O4 C4 C40 117.81(17)
N4 C4 C40 126.28(18)
O4 C4 Zn2 61.55(10)
N4 C4 Zn2 54.39(10)
C40 C4 Zn2 174.93(14)
C11 C10 C14 102.76(19)
C11 C10 C1 111.54(18)
C14 C10 C1 116.16(18)
C11 C10 C15 108.3(2)
C14 C10 C15 107.8(2)
C1 C10 C15 109.84(17)
C12 C11 C16 130.0(3)
C12 C11 C10 108.6(2)
C16 C11 C10 121.2(2)
C11 C12 C13 110.0(2)
C11 C12 C17 126.3(4)
C13 C12 C17 123.7(3)
C14 C13 C12 109.7(2)
C14 C13 C18 126.8(3)
C12 C13 C18 123.5(3)
C13 C14 C19 129.3(3)
C13 C14 C10 108.4(2)
C19 C14 C10 122.1(2)
C21 C20 C24 102.67(17)
C21 C20 C2 114.65(17)
C24 C20 C2 112.94(17)
C21 C20 C25 107.96(19)
C24 C20 C25 108.2(2)
C2 C20 C25 109.97(17)
C22 C21 C26 129.4(2)
C22 C21 C20 108.94(19)
C26 C21 C20 121.50(19)
C21 C22 C23 109.61(19)
C21 C22 C27 126.8(2)
C23 C22 C27 123.5(2)
C24 C23 C22 109.45(19)
C24 C23 C28 127.6(2)
C22 C23 C28 123.0(2)
C23 C24 C29 129.0(2)
C23 C24 C20 108.9(2)
C29 C24 C20 122.0(2)
C31 C30 C34 102.92(18)
C31 C30 C3 113.95(17)
C34 C30 C3 111.75(17)
C31 C30 C35 109.11(18)
C34 C30 C35 108.68(18)
C3 C30 C35 110.11(17)
C32 C31 C36 129.6(2)
C32 C31 C30 108.6(2)
C36 C31 C30 121.5(2)
C31 C32 C33 109.8(2)
C31 C32 C37 127.1(3)
C33 C32 C37 123.1(3)
C34 C33 C32 109.6(2)
C34 C33 C38 127.3(3)
C32 C33 C38 123.1(3)
C33 C34 C39 130.0(2)
C33 C34 C30 108.8(2)
C39 C34 C30 121.1(2)
C41 C40 C44 101.98(19)
C41 C40 C45 110.0(2)
C44 C40 C45 109.15(19)
C41 C40 C4 112.95(17)
C44 C40 C4 112.57(17)
C45 C40 C4 109.89(18)
C42 C41 C46 129.0(3)
C42 C41 C40 109.4(2)
C46 C41 C40 121.5(2)
C41 C42 C43 109.7(2)
C41 C42 C47 127.6(3)
C43 C42 C47 122.7(3)
C44 C43 C42 109.3(2)
C44 C43 C48 127.8(3)
C42 C43 C48 122.9(3)
C43 C44 C49 129.7(3)
C43 C44 C40 109.6(2)
C49 C44 C40 120.8(2)
N1 C50 C51 108.72(18)
N1 C50 C52 108.46(18)
C51 C50 C52 111.39(19)
N2 C53 C54 108.67(18)
N2 C53 C55 109.16(17)
C54 C53 C55 110.9(2)
N3 C56 C58 110.3(2)
N3 C56 C57 108.03(19)
C58 C56 C57 110.0(2)
N4 C59 C61 108.57(19)
N4 C59 C60 109.90(19)
C61 C59 C60 109.5(2)

loop_
_geom_bond_atom_site_label_1
_geom_bond_atom_site_label_2
_geom_bond_distance
Zn1 O2 1.9552(14)
Zn1 N1 1.9622(16)
Zn1 N3 1.9798(16)
Zn1 O3 2.1685(14)
Zn1 C3 2.4515(19)
Zn2 O1 1.9506(13)
Zn2 N2 1.9670(15)
Zn2 N4 1.9898(16)
Zn2 O4 2.1514(14)
Zn2 C4 2.4436(19)
N1 C1 1.293(2)
N1 C50 1.475(3)
N2 C2 1.298(2)
N2 C53 1.475(2)
N3 C3 1.312(3)
N3 C56 1.461(3)
N4 C4 1.309(3)
N4 C59 1.460(3)
O1 C1 1.292(2)
O2 C2 1.296(2)
O3 C3 1.282(2)
O4 C4 1.280(2)
C1 C10 1.541(3)
C2 C20 1.542(3)
C3 C30 1.534(3)
C4 C40 1.539(3)
C10 C11 1.511(3)
C10 C14 1.512(3)
C10 C15 1.546(3)
C11 C12 1.333(4)
C11 C16 1.499(4)
C12 C13 1.455(5)
C12 C17 1.514(4)
C13 C14 1.340(4)
C13 C18 1.514(4)
C14 C19 1.478(4)
C20 C21 1.514(3)
C20 C24 1.519(3)
C20 C25 1.549(3)
C21 C22 1.343(3)
C21 C26 1.492(3)
C22 C23 1.470(3)
C22 C27 1.499(3)
C23 C24 1.345(3)
C23 C28 1.498(3)
C24 C29 1.495(3)
C30 C31 1.514(3)
C30 C34 1.519(3)
C30 C35 1.537(3)
C31 C32 1.345(4)
C31 C36 1.499(4)
C32 C33 1.467(4)
C32 C37 1.502(4)
C33 C34 1.340(3)
C33 C38 1.507(4)
C34 C39 1.486(3)
C40 C41 1.509(3)
C40 C44 1.512(3)
C40 C45 1.538(3)
C41 C42 1.330(4)
C41 C46 1.504(4)
C42 C43 1.460(4)
C42 C47 1.503(4)
C43 C44 1.329(4)
C43 C48 1.510(4)
C44 C49 1.490(4)
C50 C51 1.523(3)
C50 C52 1.529(3)
C53 C54 1.511(3)
C53 C55 1.512(3)
C56 C58 1.504(4)
C56 C57 1.507(4)
C59 C61 1.506(4)
C59 C60 1.518(4)
